data_7135962
loop_
_publ_author_name
'Zhu, Lixiang'
'Zhang, Yixin'
'Tan, Jian-Ping'
'Li, Jinling'
'Jia, Zhenhua'
'Loh, Teck Peng'

_publ_section_title
;
 Metal-free synthesis of highly substituted 2-aminopyridines by formal
 [3+3] annulation of \a,\a-dicyanoalkenes with imines
;
_journal_name_full 'Chemical Communications'
_journal_paper_doi 10.1039/D6CC02955H
_journal_year 2026
_chemical_formula_moiety 'C18 H12 F N3'
_chemical_formula_sum 'C18 H12 F N3'
_chemical_formula_weight 289.31
_space_group_crystal_system monoclinic
_space_group_IT_number 15
_space_group_name_Hall '-C 2yc'
_space_group_name_H-M_alt 'C 1 2/c 1'
_atom_sites_solution_hydrogens geom
_atom_sites_solution_primary dual
_audit_creation_date 2026-06-03
_audit_creation_method
;
Olex2 1.5
(compiled 2026.05.24 svn.rec792b02 for OlexSys, GUI svn.r7575)
;
_audit_update_record
;
2026-06-03 deposited with the CCDC.	2026-06-23 downloaded from the CCDC.
;
_cell_angle_alpha 90
_cell_angle_beta 116.081(3)
_cell_angle_gamma 90
_cell_formula_units_Z 8
_cell_length_a 32.982(2)
_cell_length_b 4.0502(2)
_cell_length_c 22.9391(14)
_cell_measurement_reflns_used 2119
_cell_measurement_temperature 273.15
_cell_measurement_theta_max 26.62
_cell_measurement_theta_min 2.59
_cell_volume 2752.3(3)
_computing_cell_refinement 0
_computing_data_reduction 0
_computing_molecular_graphics 'Olex2 1.5 (Dolomanov et al., 2009)'
_computing_publication_material 'Olex2 1.5 (Dolomanov et al., 2009)'
_computing_structure_refinement 'SHELXL 2019/3 (Sheldrick, 2015)'
_computing_structure_solution 'SHELXT 2018/2 (Sheldrick, 2018)'
_diffrn_ambient_temperature 273.15
_diffrn_measured_fraction_theta_full 0.998
_diffrn_measured_fraction_theta_max 0.998
_diffrn_measurement_device_type 'Bruker APEX-II CCD'
_diffrn_measurement_method '\f and \w scans'
_diffrn_radiation_type MoK\a
_diffrn_radiation_wavelength 0.71073
_diffrn_reflns_av_R_equivalents 0.0388
_diffrn_reflns_av_unetI/netI 0.0354
_diffrn_reflns_Laue_measured_fraction_full 0.998
_diffrn_reflns_Laue_measured_fraction_max 0.998
_diffrn_reflns_limit_h_max 42
_diffrn_reflns_limit_h_min -41
_diffrn_reflns_limit_k_max 5
_diffrn_reflns_limit_k_min -5
_diffrn_reflns_limit_l_max 29
_diffrn_reflns_limit_l_min -29
_diffrn_reflns_number 10976
_diffrn_reflns_point_group_measured_fraction_full 0.998
_diffrn_reflns_point_group_measured_fraction_max 0.998
_diffrn_reflns_theta_full 25.242
_diffrn_reflns_theta_max 27.506
_diffrn_reflns_theta_min 1.846
_diffrn_source_current 1.6
_diffrn_source_power 0.08
_diffrn_source_voltage 50.0
_diffrn_standards_number 0
_exptl_absorpt_coefficient_mu 0.094
_exptl_absorpt_correction_T_max 0.7456
_exptl_absorpt_correction_T_min 0.6869
_exptl_absorpt_correction_type none
_exptl_absorpt_process_details
;
SADABS-2016/2 (Bruker,2016/2) was used for absorption correction.
wR2(int) was 0.1150 before and 0.0479 after correction.
The Ratio of minimum to maximum transmission is 0.9213.
The \l/2 correction factor is Not present.
;
_exptl_crystal_colour colourless
_exptl_crystal_colour_primary colourless
_exptl_crystal_density_diffrn 1.396
_exptl_crystal_description block
_exptl_crystal_F_000 1200
_exptl_crystal_size_max 0.13
_exptl_crystal_size_mid 0.1
_exptl_crystal_size_min 0.08
_refine_diff_density_max 0.182
_refine_diff_density_min -0.192
_refine_diff_density_rms 0.037
_refine_ls_extinction_method none
_refine_ls_goodness_of_fit_ref 1.035
_refine_ls_hydrogen_treatment constr
_refine_ls_matrix_type full
_refine_ls_number_parameters 199
_refine_ls_number_reflns 3163
_refine_ls_number_restraints 0
_refine_ls_restrained_S_all 1.035
_refine_ls_R_factor_all 0.0604
_refine_ls_R_factor_gt 0.0445
_refine_ls_shift/su_max 0.001
_refine_ls_shift/su_mean 0.000
_refine_ls_structure_factor_coef Fsqd
_refine_ls_weighting_details 'w=1/[\s^2^(Fo^2^)+(0.0482P)^2^+1.7559P] where P=(Fo^2^+2Fc^2^)/3'
_refine_ls_weighting_scheme calc
_refine_ls_wR_factor_gt 0.1087
_refine_ls_wR_factor_ref 0.1216
_reflns_Friedel_coverage 0.000
_reflns_number_gt 2375
_reflns_number_total 3163
_reflns_threshold_expression 'I > 2\s(I)'
_cod_data_source_file d6cc02955h2.cif
_cod_data_source_block 260603hu_z0148887_zcs_0m
_cod_original_cell_volume 2752.2(3)
_cod_original_sg_symbol_H-M C2/c
_cod_database_code 7135962
_shelx_shelxl_version_number 2019/3
_shelx_space_group_comment
;
The symmetry employed for this shelxl refinement is uniquely defined
by the following loop, which should always be used as a source of
symmetry information in preference to the above space-group names.
They are only intended as comments.
;
_shelx_estimated_absorpt_t_max 0.992
_shelx_estimated_absorpt_t_min 0.988
_olex2_refinement_description
;
1. Fixed Uiso
 At 1.2 times of:
  All C(H) groups, All N(H,H) groups
2.a Aromatic/amide H refined with riding coordinates:
 C14(H14), C11(H11), C18(H18), C1(H1), C15(H15), C2(H2), C5(H5), C17(H17),
 C3(H3), C4(H4)
2.b X=CH2 refined with riding coordinates:
 N2(H2A,H2B)
;
_olex2_submission_special_instructions 'No special instructions were received'

loop_
_space_group_symop_operation_xyz
'x, y, z'
'-x, y, -z+1/2'
'x+1/2, y+1/2, z'
'-x+1/2, y+1/2, -z+1/2'
'-x, -y, -z'
'x, -y, z-1/2'
'-x+1/2, -y+1/2, -z'
'x+1/2, -y+1/2, z-1/2'

loop_
_atom_site_label
_atom_site_type_symbol
_atom_site_fract_x
_atom_site_fract_y
_atom_site_fract_z
_atom_site_U_iso_or_equiv
_atom_site_adp_type
_atom_site_occupancy
_atom_site_site_symmetry_order
_atom_site_calc_flag
_atom_site_refinement_flags_posn
_atom_site_refinement_flags_adp
_atom_site_refinement_flags_occupancy
_atom_site_disorder_assembly
_atom_site_disorder_group
F1 F 0.70296(4) 0.1318(3) 0.19195(6) 0.0664(4) Uani 1 1 d . . . . .
N3 N 0.68556(4) 0.6518(3) 0.43759(6) 0.0357(3) Uani 1 1 d . . . . .
N2 N 0.71109(5) 0.8298(5) 0.54275(6) 0.0539(4) Uani 1 1 d . . . . .
H2A H 0.738070 0.782263 0.548814 0.065 Uiso 1 1 calc R U . . .
H2B H 0.706473 0.910380 0.574006 0.065 Uiso 1 1 calc R U . . .
C10 C 0.65144(5) 0.5960(4) 0.37881(7) 0.0323(3) Uani 1 1 d . . . . .
C13 C 0.66399(5) 0.4641(4) 0.32867(7) 0.0328(3) Uani 1 1 d . . . . .
N1 N 0.62013(6) 1.1574(5) 0.56340(7) 0.0616(5) Uani 1 1 d . . . . .
C8 C 0.63117(5) 0.8559(4) 0.47261(7) 0.0347(3) Uani 1 1 d . . . . .
C7 C 0.59558(5) 0.7881(4) 0.41186(7) 0.0331(3) Uani 1 1 d . . . . .
C6 C 0.54775(5) 0.8513(4) 0.39750(7) 0.0340(3) Uani 1 1 d . . . . .
C9 C 0.67599(5) 0.7780(4) 0.48420(7) 0.0366(4) Uani 1 1 d . . . . .
C14 C 0.63851(5) 0.5386(4) 0.26320(7) 0.0390(4) Uani 1 1 d . . . . .
H14 H 0.612365 0.663836 0.250454 0.047 Uiso 1 1 calc R U . . .
C11 C 0.60662(5) 0.6583(4) 0.36478(7) 0.0350(3) Uani 1 1 d . . . . .
H11 H 0.583941 0.612586 0.323595 0.042 Uiso 1 1 calc R U . . .
C18 C 0.70250(5) 0.2714(4) 0.34645(8) 0.0385(4) Uani 1 1 d . . . . .
H18 H 0.719606 0.217364 0.389899 0.046 Uiso 1 1 calc R U . . .
C1 C 0.51888(5) 1.0068(5) 0.34032(7) 0.0421(4) Uani 1 1 d . . . . .
H1 H 0.529607 1.072369 0.310801 0.051 Uiso 1 1 calc R U . . .
C15 C 0.65162(6) 0.4285(5) 0.21684(8) 0.0441(4) Uani 1 1 d . . . . .
H15 H 0.634852 0.480331 0.173213 0.053 Uiso 1 1 calc R U . . .
C12 C 0.62395(5) 1.0195(5) 0.52273(7) 0.0414(4) Uani 1 1 d . . . . .
C2 C 0.47444(6) 1.0651(5) 0.32686(8) 0.0485(4) Uani 1 1 d . . . . .
H2 H 0.455564 1.173518 0.288795 0.058 Uiso 1 1 calc R U . . .
C5 C 0.53069(5) 0.7495(4) 0.44024(8) 0.0407(4) Uani 1 1 d . . . . .
H5 H 0.549503 0.643931 0.478693 0.049 Uiso 1 1 calc R U . . .
C17 C 0.71578(6) 0.1588(4) 0.30062(9) 0.0448(4) Uani 1 1 d . . . . .
H17 H 0.741592 0.030406 0.312648 0.054 Uiso 1 1 calc R U . . .
C3 C 0.45788(5) 0.9634(5) 0.36959(8) 0.0470(4) Uani 1 1 d . . . . .
H3 H 0.427867 1.002229 0.360341 0.056 Uiso 1 1 calc R U . . .
C16 C 0.68993(6) 0.2413(5) 0.23714(9) 0.0443(4) Uani 1 1 d . . . . .
C4 C 0.48587(6) 0.8045(5) 0.42587(8) 0.0455(4) Uani 1 1 d . . . . .
H4 H 0.474647 0.733415 0.454497 0.055 Uiso 1 1 calc R U . . .

loop_
_atom_site_aniso_label
_atom_site_aniso_U_11
_atom_site_aniso_U_22
_atom_site_aniso_U_33
_atom_site_aniso_U_23
_atom_site_aniso_U_13
_atom_site_aniso_U_12
F1 0.0694(8) 0.0826(9) 0.0692(7) -0.0232(6) 0.0507(6) -0.0110(6)
N3 0.0276(6) 0.0460(8) 0.0332(6) 0.0009(6) 0.0131(5) 0.0017(6)
N2 0.0316(7) 0.0910(13) 0.0330(7) -0.0090(8) 0.0087(6) 0.0056(8)
C10 0.0287(7) 0.0357(8) 0.0327(7) 0.0017(6) 0.0137(6) -0.0011(6)
C13 0.0291(7) 0.0356(8) 0.0361(7) -0.0014(6) 0.0165(6) -0.0039(6)
N1 0.0535(10) 0.0874(13) 0.0453(9) -0.0156(9) 0.0231(7) 0.0031(9)
C8 0.0312(8) 0.0431(8) 0.0309(7) 0.0010(6) 0.0147(6) 0.0012(7)
C7 0.0281(7) 0.0389(8) 0.0330(7) 0.0032(6) 0.0140(6) -0.0007(6)
C6 0.0278(7) 0.0420(8) 0.0327(7) -0.0039(6) 0.0136(6) -0.0020(6)
C9 0.0301(8) 0.0466(9) 0.0317(7) 0.0020(7) 0.0122(6) 0.0003(7)
C14 0.0342(8) 0.0469(9) 0.0368(8) -0.0002(7) 0.0165(6) -0.0005(7)
C11 0.0271(7) 0.0462(9) 0.0306(7) -0.0018(6) 0.0117(6) -0.0028(6)
C18 0.0329(8) 0.0413(8) 0.0416(8) -0.0006(7) 0.0166(6) -0.0022(7)
C1 0.0351(8) 0.0574(10) 0.0341(8) 0.0027(7) 0.0155(6) 0.0011(8)
C15 0.0451(10) 0.0530(10) 0.0368(8) -0.0048(7) 0.0204(7) -0.0114(8)
C12 0.0319(8) 0.0574(10) 0.0330(8) -0.0005(7) 0.0125(6) 0.0016(7)
C2 0.0341(9) 0.0638(12) 0.0410(9) 0.0028(8) 0.0104(7) 0.0078(8)
C5 0.0351(8) 0.0513(10) 0.0373(8) 0.0042(7) 0.0174(7) 0.0012(7)
C17 0.0367(9) 0.0434(9) 0.0604(11) -0.0073(8) 0.0269(8) -0.0011(7)
C3 0.0280(8) 0.0627(11) 0.0499(10) -0.0116(9) 0.0168(7) 0.0007(8)
C16 0.0467(10) 0.0481(9) 0.0510(10) -0.0138(8) 0.0334(8) -0.0133(8)
C4 0.0373(9) 0.0591(11) 0.0481(9) -0.0040(8) 0.0261(7) -0.0052(8)

loop_
_atom_type_symbol
_atom_type_description
_atom_type_scat_dispersion_real
_atom_type_scat_dispersion_imag
_atom_type_scat_source
C C 0.0033 0.0016 'International Tables Vol C Tables 4.2.6.8 and 6.1.1.4'
H H 0.0000 0.0000 'International Tables Vol C Tables 4.2.6.8 and 6.1.1.4'
F F 0.0171 0.0103 'International Tables Vol C Tables 4.2.6.8 and 6.1.1.4'
N N 0.0061 0.0033 'International Tables Vol C Tables 4.2.6.8 and 6.1.1.4'

loop_
_geom_angle_atom_site_label_1
_geom_angle_atom_site_label_2
_geom_angle_atom_site_label_3
_geom_angle
_geom_angle_site_symmetry_1
_geom_angle_site_symmetry_3
_geom_angle_publ_flag
C10 N3 C9 118.52(13) . . ?
H2A N2 H2B 120.0 . . ?
C9 N2 H2A 120.0 . . ?
C9 N2 H2B 120.0 . . ?
N3 C10 C13 116.31(13) . . ?
N3 C10 C11 122.59(13) . . ?
C11 C10 C13 121.10(13) . . ?
C14 C13 C10 121.08(14) . . ?
C18 C13 C10 120.34(14) . . ?
C18 C13 C14 118.54(14) . . ?
C7 C8 C9 119.48(13) . . ?
C7 C8 C12 121.80(14) . . ?
C9 C8 C12 118.63(13) . . ?
C8 C7 C6 122.09(13) . . ?
C11 C7 C8 117.26(13) . . ?
C11 C7 C6 120.65(13) . . ?
C1 C6 C7 120.55(13) . . ?
C1 C6 C5 118.62(14) . . ?
C5 C6 C7 120.81(14) . . ?
N3 C9 N2 116.93(14) . . ?
N3 C9 C8 121.76(13) . . ?
N2 C9 C8 121.30(14) . . ?
C13 C14 H14 119.6 . . ?
C15 C14 C13 120.90(16) . . ?
C15 C14 H14 119.6 . . ?
C10 C11 H11 119.8 . . ?
C7 C11 C10 120.33(13) . . ?
C7 C11 H11 119.8 . . ?
C13 C18 H18 119.5 . . ?
C17 C18 C13 121.07(15) . . ?
C17 C18 H18 119.5 . . ?
C6 C1 H1 119.7 . . ?
C2 C1 C6 120.63(15) . . ?
C2 C1 H1 119.7 . . ?
C14 C15 H15 121.0 . . ?
C16 C15 C14 118.05(16) . . ?
C16 C15 H15 121.0 . . ?
N1 C12 C8 176.67(19) . . ?
C1 C2 H2 119.9 . . ?
C3 C2 C1 120.28(16) . . ?
C3 C2 H2 119.9 . . ?
C6 C5 H5 119.8 . . ?
C4 C5 C6 120.36(15) . . ?
C4 C5 H5 119.8 . . ?
C18 C17 H17 120.9 . . ?
C16 C17 C18 118.19(16) . . ?
C16 C17 H17 120.9 . . ?
C2 C3 H3 120.1 . . ?
C4 C3 C2 119.73(15) . . ?
C4 C3 H3 120.1 . . ?
F1 C16 C15 118.40(16) . . ?
F1 C16 C17 118.36(16) . . ?
C17 C16 C15 123.24(15) . . ?
C5 C4 H4 119.8 . . ?
C3 C4 C5 120.37(15) . . ?
C3 C4 H4 119.8 . . ?

loop_
_geom_bond_atom_site_label_1
_geom_bond_atom_site_label_2
_geom_bond_distance
_geom_bond_site_symmetry_2
_geom_bond_publ_flag
F1 C16 1.3590(17) . ?
N3 C10 1.3421(18) . ?
N3 C9 1.3422(19) . ?
N2 H2A 0.8600 . ?
N2 H2B 0.8600 . ?
N2 C9 1.3493(19) . ?
C10 C13 1.483(2) . ?
C10 C11 1.391(2) . ?
C13 C14 1.394(2) . ?
C13 C18 1.391(2) . ?
N1 C12 1.141(2) . ?
C8 C7 1.399(2) . ?
C8 C9 1.418(2) . ?
C8 C12 1.435(2) . ?
C7 C6 1.485(2) . ?
C7 C11 1.386(2) . ?
C6 C1 1.388(2) . ?
C6 C5 1.390(2) . ?
C14 H14 0.9300 . ?
C14 C15 1.386(2) . ?
C11 H11 0.9300 . ?
C18 H18 0.9300 . ?
C18 C17 1.382(2) . ?
C1 H1 0.9300 . ?
C1 C2 1.379(2) . ?
C15 H15 0.9300 . ?
C15 C16 1.368(3) . ?
C2 H2 0.9300 . ?
C2 C3 1.378(2) . ?
C5 H5 0.9300 . ?
C5 C4 1.384(2) . ?
C17 H17 0.9300 . ?
C17 C16 1.366(3) . ?
C3 H3 0.9300 . ?
C3 C4 1.373(3) . ?
C4 H4 0.9300 . ?

loop_
_geom_torsion_atom_site_label_1
_geom_torsion_atom_site_label_2
_geom_torsion_atom_site_label_3
_geom_torsion_atom_site_label_4
_geom_torsion
_geom_torsion_site_symmetry_1
_geom_torsion_site_symmetry_2
_geom_torsion_site_symmetry_3
_geom_torsion_site_symmetry_4
_geom_torsion_publ_flag
N3 C10 C13 C14 -149.17(15) . . . . ?
N3 C10 C13 C18 28.7(2) . . . . ?
N3 C10 C11 C7 1.1(2) . . . . ?
C10 N3 C9 N2 179.77(15) . . . . ?
C10 N3 C9 C8 -0.6(2) . . . . ?
C10 C13 C14 C15 176.74(15) . . . . ?
C10 C13 C18 C17 -177.09(15) . . . . ?
C13 C10 C11 C7 -178.64(14) . . . . ?
C13 C14 C15 C16 0.8(3) . . . . ?
C13 C18 C17 C16 -0.2(3) . . . . ?
C8 C7 C6 C1 134.24(17) . . . . ?
C8 C7 C6 C5 -47.2(2) . . . . ?
C8 C7 C11 C10 0.8(2) . . . . ?
C7 C8 C9 N3 2.6(2) . . . . ?
C7 C8 C9 N2 -177.87(16) . . . . ?
C7 C6 C1 C2 179.88(16) . . . . ?
C7 C6 C5 C4 -178.87(15) . . . . ?
C6 C7 C11 C10 -179.21(14) . . . . ?
C6 C1 C2 C3 -1.3(3) . . . . ?
C6 C5 C4 C3 -0.7(3) . . . . ?
C9 N3 C10 C13 178.56(14) . . . . ?
C9 N3 C10 C11 -1.2(2) . . . . ?
C9 C8 C7 C6 177.49(15) . . . . ?
C9 C8 C7 C11 -2.6(2) . . . . ?
C14 C13 C18 C17 0.8(2) . . . . ?
C14 C15 C16 F1 179.88(15) . . . . ?
C14 C15 C16 C17 -0.1(3) . . . . ?
C11 C10 C13 C14 30.6(2) . . . . ?
C11 C10 C13 C18 -151.54(15) . . . . ?
C11 C7 C6 C1 -45.7(2) . . . . ?
C11 C7 C6 C5 132.82(17) . . . . ?
C18 C13 C14 C15 -1.2(2) . . . . ?
C18 C17 C16 F1 179.80(15) . . . . ?
C18 C17 C16 C15 -0.2(3) . . . . ?
C1 C6 C5 C4 -0.3(3) . . . . ?
C1 C2 C3 C4 0.2(3) . . . . ?
C12 C8 C7 C6 -6.0(2) . . . . ?
C12 C8 C7 C11 173.94(16) . . . . ?
C12 C8 C9 N3 -174.05(16) . . . . ?
C12 C8 C9 N2 5.5(2) . . . . ?
C2 C3 C4 C5 0.8(3) . . . . ?
C5 C6 C1 C2 1.3(3) . . . . ?
